data_7029109
loop_
_publ_author_name
'George, Kathryn'
'Jura, Marek'
'Levason, William'
'Light, Mark E.'
'Reid, Gillian'

_publ_section_title
;
 Thio-, seleno- and telluro-ether complexes of aluminium(iii) halides:
 synthesis, structures and properties.
;
_journal_issue 9
_journal_name_full 'Dalton transactions (Cambridge, England : 2003)'
_journal_page_first 3637
_journal_page_last 3648
_journal_paper_doi 10.1039/c3dt52991f
_journal_volume 43
_journal_year 2014
_chemical_formula_moiety 'C2 H6 Al Cl3 Te'
_chemical_formula_sum 'C2 H6 Al Cl3 Te'
_chemical_formula_weight 291.00
_chemical_name_systematic
; 
 [(Methyltellanyl)methane]trichloroaluminium(III) 
;
_space_group_IT_number 57
_space_group_name_Hall '-P 2c 2b'
_symmetry_cell_setting orthorhombic
_symmetry_space_group_name_Hall '-P 2c 2b'
_symmetry_space_group_name_H-M 'P b c m'
_atom_sites_solution_hydrogens geom
_atom_sites_solution_primary direct
_atom_sites_solution_secondary difmap
_audit_creation_date 2013-6-19
_audit_creation_method 'SHELXL-97 + hand edit'
_cell_angle_alpha 90.00
_cell_angle_beta 90.00
_cell_angle_gamma 90.00
_cell_formula_units_Z 4
_cell_length_a 6.2476(13)
_cell_length_b 13.114(3)
_cell_length_c 10.514(2)
_cell_measurement_reflns_used 3088
_cell_measurement_temperature 100(2)
_cell_measurement_theta_max 34.6
_cell_measurement_theta_min 3.1
_cell_volume 861.4(3)
_computing_cell_refinement 'CrystalClear-SM Expert 2.0 r7 (Rigaku, 2011)'
_computing_data_collection 'CrystalClear-SM Expert 2.0 r7 (Rigaku, 2011)'
_computing_data_reduction 'CrystalClear-SM Expert 2.0 r7 (Rigaku, 2011)'
_computing_structure_refinement 'SHELXL-97 (Sheldrick, 2008)'
_computing_structure_solution 'SHELXS-97 (Sheldrick, 1997)'
_diffrn_ambient_temperature 100(2)
_diffrn_detector 'CCD plate'
_diffrn_detector_type 'Rigaku HG Saturn724+ (2x2 bin mode)'
_diffrn_measured_fraction_theta_full 0.993
_diffrn_measured_fraction_theta_max 0.993
_diffrn_measurement_device 'Four-circle \k diffractometer'
_diffrn_measurement_device_type 'Rigaku AFC12 '
_diffrn_measurement_method 'Profile data from \w-scans'
_diffrn_radiation_collimation 'Confocal mirrors, VHF VariMax '
_diffrn_radiation_type MoK\a
_diffrn_radiation_wavelength 0.71073
_diffrn_reflns_av_R_equivalents 0.0179
_diffrn_reflns_av_sigmaI/netI 0.0220
_diffrn_reflns_limit_h_max 5
_diffrn_reflns_limit_h_min -8
_diffrn_reflns_limit_k_max 18
_diffrn_reflns_limit_k_min -18
_diffrn_reflns_limit_l_max 10
_diffrn_reflns_limit_l_min -14
_diffrn_reflns_number 3839
_diffrn_reflns_theta_full 29.97
_diffrn_reflns_theta_max 29.97
_diffrn_reflns_theta_min 3.11
_diffrn_source 'Rotating anode X-ray tube'
_diffrn_source_type 'Rigaku FR-E+ Superbright'
_diffrn_standards_number 0
_exptl_absorpt_coefficient_mu 4.388
_exptl_absorpt_correction_T_max 1.000
_exptl_absorpt_correction_T_min 0.778
_exptl_absorpt_correction_type multi-scan
_exptl_absorpt_process_details
;Jacobson, R.A. (1998). REQAB. Private communication to the 
 Rigaku Corporation, Tokyo, Japan. 
;
_exptl_crystal_colour yellow
_exptl_crystal_density_diffrn 2.244
_exptl_crystal_density_method 'not measured'
_exptl_crystal_description plate
_exptl_crystal_F_000 536
_exptl_crystal_size_max 0.07
_exptl_crystal_size_mid 0.04
_exptl_crystal_size_min 0.01
_refine_diff_density_max 0.658
_refine_diff_density_min -0.350
_refine_diff_density_rms 0.100
_refine_ls_extinction_method none
_refine_ls_goodness_of_fit_ref 1.007
_refine_ls_hydrogen_treatment constr
_refine_ls_matrix_type full
_refine_ls_number_parameters 38
_refine_ls_number_reflns 1312
_refine_ls_number_restraints 0
_refine_ls_restrained_S_all 1.007
_refine_ls_R_factor_all 0.0223
_refine_ls_R_factor_gt 0.0183
_refine_ls_shift/su_max 0.002
_refine_ls_shift/su_mean 0.000
_refine_ls_structure_factor_coef Fsqd
_refine_ls_weighting_details 'w=1/[\s^2^(Fo^2^)+(0.0174P)^2^+0.0000P] where P=(Fo^2^+2Fc^2^)/3'
_refine_ls_weighting_scheme calc
_refine_ls_wR_factor_gt 0.0342
_refine_ls_wR_factor_ref 0.0353
_reflns_number_gt 1194
_reflns_number_total 1312
_reflns_threshold_expression 'I > 2\s(I)'
_cod_data_source_file c3dt52991f.txt
_cod_data_source_block 13kg09ra
_cod_depositor_comments
;
The following automatic conversions were performed:

data name '_iucr_refine_instruction_details' was replaced with
'_iucr_refine_instructions_details' as specified in the replacement
file 'data/replacement-values/replacement_tags.lst'.

Automatic conversion script
Id: cif_correct_tags 9268 2022-04-12 08:56:07Z antanas 
;
_cod_database_code 7029109

loop_
_symmetry_equiv_pos_as_xyz
'x, y, z'
'-x, -y, z+1/2'
'-x, y+1/2, -z+1/2'
'x, -y+1/2, -z'
'-x, -y, -z'
'x, y, -z-1/2'
'x, -y-1/2, z-1/2'
'-x, y-1/2, z'

loop_
_atom_site_label
_atom_site_type_symbol
_atom_site_fract_x
_atom_site_fract_y
_atom_site_fract_z
_atom_site_U_iso_or_equiv
_atom_site_adp_type
_atom_site_occupancy
_atom_site_symmetry_multiplicity
_atom_site_calc_flag
_atom_site_refinement_flags
Al1 Al 0.54039(12) 0.43573(5) 0.2500 0.01317(15) Uani 1 2 d S
Cl1 Cl 0.20082(9) 0.42169(4) 0.2500 0.01742(12) Uani 1 2 d S
Cl2 Cl 0.67397(7) 0.37693(3) 0.07969(4) 0.02111(10) Uani 1 1 d .
Te1 Te 0.62427(2) 0.636690(12) 0.2500 0.01562(5) Uani 1 2 d S
C1 C 0.8594(3) 0.63865(14) 0.39652(17) 0.0225(4) Uani 1 1 d .
H1A H 0.9531 0.5792 0.3876 0.034 Uiso 1 1 calc R
H1B H 0.7885 0.6366 0.4796 0.034 Uiso 1 1 calc R
H1C H 0.9447 0.7011 0.3898 0.034 Uiso 1 1 calc R

loop_
_atom_site_aniso_label
_atom_site_aniso_U_11
_atom_site_aniso_U_22
_atom_site_aniso_U_33
_atom_site_aniso_U_23
_atom_site_aniso_U_13
_atom_site_aniso_U_12
Al1 0.0127(3) 0.0128(3) 0.0140(3) 0.000 0.000 -0.0010(3)
Cl1 0.0128(3) 0.0204(3) 0.0191(3) 0.000 0.000 -0.0006(2)
Cl2 0.0204(2) 0.0216(2) 0.0214(2) -0.00715(18) 0.00571(17) -0.00174(16)
Te1 0.01650(8) 0.01113(8) 0.01923(8) 0.000 0.000 0.00067(6)
C1 0.0295(10) 0.0243(9) 0.0137(7) -0.0031(8) -0.0011(7) -0.0069(8)

loop_
_atom_type_symbol
_atom_type_description
_atom_type_scat_dispersion_real
_atom_type_scat_dispersion_imag
_atom_type_scat_source
C C 0.0033 0.0016 'International Tables Vol C Tables 4.2.6.8 and 6.1.1.4'
H H 0.0000 0.0000 'International Tables Vol C Tables 4.2.6.8 and 6.1.1.4'
Al Al 0.0645 0.0514 'International Tables Vol C Tables 4.2.6.8 and 6.1.1.4'
Cl Cl 0.1484 0.1585 'International Tables Vol C Tables 4.2.6.8 and 6.1.1.4'
Te Te -0.5308 1.6751 'International Tables Vol C Tables 4.2.6.8 and 6.1.1.4'

loop_
_geom_angle_atom_site_label_1
_geom_angle_atom_site_label_2
_geom_angle_atom_site_label_3
_geom_angle
_geom_angle_site_symmetry_1
_geom_angle_site_symmetry_3
Cl2 Al1 Cl2 115.20(4) . 6_556
Cl2 Al1 Cl1 111.14(3) . .
Cl2 Al1 Cl1 111.14(3) 6_556 .
Cl2 Al1 Te1 106.25(2) . .
Cl2 Al1 Te1 106.25(2) 6_556 .
Cl1 Al1 Te1 106.21(3) . .
C1 Te1 C1 92.72(10) . 6_556
C1 Te1 Al1 98.42(5) . .
C1 Te1 Al1 98.42(5) 6_556 .
Te1 C1 H1A 109.5 . .
Te1 C1 H1B 109.5 . .
H1A C1 H1B 109.5 . .
Te1 C1 H1C 109.5 . .
H1A C1 H1C 109.5 . .
H1B C1 H1C 109.5 . .

loop_
_geom_bond_atom_site_label_1
_geom_bond_atom_site_label_2
_geom_bond_distance
_geom_bond_site_symmetry_2
Al1 Cl2 2.1207(6) .
Al1 Cl2 2.1207(6) 6_556
Al1 Cl1 2.1295(10) .
Al1 Te1 2.6871(9) .
Te1 C1 2.1287(18) .
Te1 C1 2.1287(18) 6_556
C1 H1A 0.9800 .
C1 H1B 0.9800 .
C1 H1C 0.9800 .
